data_7204475
loop_
_publ_author_name
'Gunnlaugsson, Thorfinnur'
'Gunaratne, H. Q. Nimal'
'Nieuwenhuyzen, Mark'
'Leonard, Joseph P.'

_publ_section_title
;
 Synthesis of functionalised macrocyclic compounds as Na+ and K+
 receptors: a mild and high yielding nitration in water of mono and bis
 2-methoxyaniline functionalised crown ethers
;
_journal_issue 17
_journal_name_full 'Journal of the Chemical Society, Perkin Transactions 1'
_journal_page_first 1954
_journal_paper_doi 10.1039/b205299g
_journal_year 2002
_chemical_formula_sum 'C26 H36 N4 O10'
_chemical_formula_weight 564.59
_chemical_name_systematic
; 
? 
;
_space_group_IT_number 2
_symmetry_cell_setting triclinic
_symmetry_space_group_name_Hall '-P 1'
_symmetry_space_group_name_H-M 'P -1'
_atom_sites_solution_hydrogens geom
_atom_sites_solution_primary direct
_atom_sites_solution_secondary difmap
_audit_creation_method SHELXL-97
_cell_angle_alpha 99.130(3)
_cell_angle_beta 100.381(3)
_cell_angle_gamma 93.595(3)
_cell_formula_units_Z 1
_cell_length_a 7.4201(17)
_cell_length_b 8.1588(19)
_cell_length_c 11.055(3)
_cell_measurement_temperature 153(2)
_cell_volume 647.1(3)
_computing_cell_refinement 'Bruker SMART'
_computing_data_collection 'Bruker SMART'
_computing_data_reduction 'Bruker SHELXTL'
_computing_molecular_graphics 'Bruker SHELXTL'
_computing_publication_material 'Bruker SHELXTL'
_computing_structure_refinement 'SHELXL-97 (Sheldrick, 1997)'
_computing_structure_solution 'SHELXS-97 (Sheldrick, 1990)'
_diffrn_ambient_temperature 153(2)
_diffrn_measured_fraction_theta_full 0.876
_diffrn_measured_fraction_theta_max 0.876
_diffrn_measurement_device_type 'CCD area detector'
_diffrn_measurement_method 'phi and omega scans'
_diffrn_radiation_monochromator graphite
_diffrn_radiation_source 'fine-focus sealed tube'
_diffrn_radiation_type MoK\a
_diffrn_radiation_wavelength 0.71073
_diffrn_reflns_av_R_equivalents 0.0330
_diffrn_reflns_av_sigmaI/netI 0.0390
_diffrn_reflns_limit_h_max 9
_diffrn_reflns_limit_h_min -9
_diffrn_reflns_limit_k_max 10
_diffrn_reflns_limit_k_min -10
_diffrn_reflns_limit_l_max 14
_diffrn_reflns_limit_l_min -14
_diffrn_reflns_number 7478
_diffrn_reflns_theta_full 28.57
_diffrn_reflns_theta_max 28.57
_diffrn_reflns_theta_min 1.90
_exptl_absorpt_coefficient_mu 0.112
_exptl_absorpt_correction_T_max 1.000
_exptl_absorpt_correction_T_min 0.760
_exptl_absorpt_correction_type empirical
_exptl_absorpt_process_details SADABS
_exptl_crystal_colour yellow
_exptl_crystal_density_diffrn 1.449
_exptl_crystal_density_meas ?
_exptl_crystal_density_method 'not measured'
_exptl_crystal_description block
_exptl_crystal_F_000 300
_exptl_crystal_size_max 0.66
_exptl_crystal_size_mid 0.60
_exptl_crystal_size_min 0.42
_refine_diff_density_max 0.284
_refine_diff_density_min -0.315
_refine_diff_density_rms 0.064
_refine_ls_extinction_method none
_refine_ls_goodness_of_fit_ref 1.027
_refine_ls_hydrogen_treatment mixed
_refine_ls_matrix_type full
_refine_ls_number_parameters 253
_refine_ls_number_reflns 2884
_refine_ls_number_restraints 0
_refine_ls_restrained_S_all 1.027
_refine_ls_R_factor_all 0.0595
_refine_ls_R_factor_gt 0.0460
_refine_ls_shift/su_max 0.000
_refine_ls_shift/su_mean 0.000
_refine_ls_structure_factor_coef Fsqd
_refine_ls_weighting_details 'calc w=1/[\s^2^(Fo^2^)+(0.0821P)^2^+0.0000P] where P=(Fo^2^+2Fc^2^)/3'
_refine_ls_weighting_scheme calc
_refine_ls_wR_factor_gt 0.1181
_refine_ls_wR_factor_ref 0.1317
_reflns_number_gt 2232
_reflns_number_total 2884
_reflns_threshold_expression >2sigma(I)
_cod_data_source_file b205299g.txt
_cod_data_source_block 11
_cod_depositor_comments
;
The following automatic conversions were performed:
'_symmetry_cell_setting' value 'Triclinic' changed to 'triclinic'
according to '/home/saulius/struct/CIF-dictionaries/cif_core.dic'
dictionary named 'cif_core.dic' version 2.4.1 from
2010-06-29.

'_exptl_absorpt_correction_type' value 'Empirical' changed to
'empirical' according to
'/home/saulius/struct/CIF-dictionaries/cif_core.dic' dictionary named
'cif_core.dic' version 2.4.1 from 2010-06-29.

Automatic conversion script
Id: cif_fix_enum 1527 2010-12-29 10:47:43Z saulius 

The following automatic conversions were performed:

'_exptl_crystal_density_meas' value 'not_measured' was changed to '?'
- the value is perceived as not measured.

Automatic conversion script
Id: cif_fix_values 3008 2015-01-20 13:52:24Z robertas 
;
_cod_original_sg_symbol_H-M P-1
_cod_database_code 7204475

loop_
_symmetry_equiv_pos_as_xyz
'x, y, z'
'-x, -y, -z'

loop_
_atom_site_label
_atom_site_type_symbol
_atom_site_fract_x
_atom_site_fract_y
_atom_site_fract_z
_atom_site_U_iso_or_equiv
_atom_site_adp_type
_atom_site_occupancy
_atom_site_symmetry_multiplicity
_atom_site_calc_flag
_atom_site_refinement_flags
_atom_site_disorder_assembly
_atom_site_disorder_group
C1 C -0.2726(2) -0.38498(19) -0.17160(15) 0.0206(3) Uani 1 1 d . . .
H1A H -0.232(2) -0.444(2) -0.0983(16) 0.024(4) Uiso 1 1 d . . .
H1B H -0.361(2) -0.463(2) -0.2286(16) 0.021(4) Uiso 1 1 d . . .
C2 C -0.3627(2) -0.2334(2) -0.12392(15) 0.0222(4) Uani 1 1 d . . .
H2A H -0.282(2) -0.159(2) -0.0573(16) 0.023(4) Uiso 1 1 d . . .
H2B H -0.474(2) -0.275(2) -0.0929(17) 0.029(5) Uiso 1 1 d . . .
O3 O -0.42003(15) -0.15015(13) -0.22633(10) 0.0254(3) Uani 1 1 d . . .
C4 C -0.4887(2) 0.0065(2) -0.19193(16) 0.0238(4) Uani 1 1 d . . .
H4A H -0.565(2) -0.003(2) -0.1277(17) 0.024(4) Uiso 1 1 d . . .
H4B H -0.566(2) 0.028(2) -0.2632(16) 0.023(4) Uiso 1 1 d . . .
C5 C -0.3412(2) 0.1486(2) -0.14488(15) 0.0254(4) Uani 1 1 d . . .
H5A H -0.257(2) 0.151(2) -0.1976(15) 0.021(4) Uiso 1 1 d . . .
H5B H -0.401(2) 0.258(2) -0.1384(15) 0.028(5) Uiso 1 1 d . . .
O6 O -0.24819(15) 0.13322(13) -0.02424(10) 0.0240(3) Uani 1 1 d . . .
C7 C -0.1002(2) 0.2577(2) 0.02707(15) 0.0220(3) Uani 1 1 d . . .
H7A H -0.008(2) 0.252(2) -0.0313(16) 0.021(4) Uiso 1 1 d . . .
H7B H -0.144(2) 0.369(2) 0.0366(16) 0.025(4) Uiso 1 1 d . . .
C8 C -0.0230(2) 0.21693(19) 0.15438(15) 0.0216(3) Uani 1 1 d . . .
H8A H 0.025(2) 0.105(2) 0.1395(15) 0.022(4) Uiso 1 1 d . . .
H8B H -0.122(2) 0.211(2) 0.1981(15) 0.021(4) Uiso 1 1 d . . .
N9 N 0.11493(17) 0.34590(15) 0.22996(12) 0.0194(3) Uani 1 1 d . . .
C10 C 0.1509(2) 0.34511(18) 0.35755(14) 0.0189(3) Uani 1 1 d . . .
C11 C 0.0958(2) 0.2065(2) 0.40682(16) 0.0227(4) Uani 1 1 d . . .
H11 H 0.042(2) 0.105(2) 0.3442(17) 0.030(5) Uiso 1 1 d . . .
C12 C 0.1196(2) 0.2083(2) 0.53353(15) 0.0232(4) Uani 1 1 d . . .
H12 H 0.089(3) 0.113(2) 0.5671(18) 0.032(5) Uiso 1 1 d . . .
C13 C 0.2010(2) 0.34969(19) 0.61391(14) 0.0206(3) Uani 1 1 d . . .
C14 C 0.2611(2) 0.49098(19) 0.57123(15) 0.0199(3) Uani 1 1 d . . .
H14 H 0.315(2) 0.584(2) 0.6295(17) 0.027(5) Uiso 1 1 d . . .
C15 C 0.2345(2) 0.48988(18) 0.44427(14) 0.0184(3) Uani 1 1 d . . .
O16 O 0.27808(15) 0.62565(13) 0.39366(10) 0.0226(3) Uani 1 1 d . . .
C17 C 0.3615(2) 0.7731(2) 0.47796(16) 0.0241(4) Uani 1 1 d . . .
H17A H 0.280(2) 0.810(2) 0.5360(16) 0.027(5) Uiso 1 1 d . . .
H17B H 0.374(2) 0.857(2) 0.4271(17) 0.027(5) Uiso 1 1 d . . .
H17C H 0.484(3) 0.756(2) 0.5294(18) 0.037(5) Uiso 1 1 d . . .
N18 N 0.22403(18) 0.35068(17) 0.74732(13) 0.0237(3) Uani 1 1 d . . .
O19 O 0.15584(18) 0.23022(15) 0.78320(11) 0.0340(3) Uani 1 1 d . . .
O20 O 0.31268(17) 0.47082(15) 0.81951(11) 0.0320(3) Uani 1 1 d . . .

loop_
_atom_site_aniso_label
_atom_site_aniso_U_11
_atom_site_aniso_U_22
_atom_site_aniso_U_33
_atom_site_aniso_U_23
_atom_site_aniso_U_13
_atom_site_aniso_U_12
C1 0.0224(8) 0.0176(8) 0.0209(8) 0.0027(6) 0.0043(6) -0.0034(6)
C2 0.0249(8) 0.0221(8) 0.0190(8) 0.0022(7) 0.0045(7) 0.0007(7)
O3 0.0315(7) 0.0239(6) 0.0194(6) 0.0004(5) 0.0033(5) 0.0062(5)
C4 0.0230(8) 0.0242(8) 0.0212(9) 0.0007(7) -0.0011(7) 0.0040(6)
C5 0.0274(9) 0.0260(9) 0.0212(9) 0.0051(7) 0.0002(7) 0.0014(7)
O6 0.0257(6) 0.0226(6) 0.0201(6) 0.0026(5) -0.0016(5) -0.0053(5)
C7 0.0229(8) 0.0210(8) 0.0197(8) 0.0009(6) 0.0016(7) -0.0024(6)
C8 0.0220(8) 0.0200(8) 0.0210(8) 0.0017(6) 0.0027(7) -0.0038(6)
N9 0.0201(6) 0.0183(6) 0.0186(7) 0.0018(5) 0.0033(5) -0.0023(5)
C10 0.0164(7) 0.0199(8) 0.0198(8) 0.0024(6) 0.0029(6) 0.0016(6)
C11 0.0245(8) 0.0189(8) 0.0228(8) 0.0012(6) 0.0036(7) -0.0033(6)
C12 0.0240(8) 0.0204(8) 0.0260(9) 0.0061(7) 0.0061(7) -0.0019(6)
C13 0.0190(8) 0.0257(8) 0.0177(8) 0.0041(6) 0.0045(6) 0.0038(6)
C14 0.0171(7) 0.0192(8) 0.0213(8) -0.0004(6) 0.0021(6) 0.0010(6)
C15 0.0169(7) 0.0170(7) 0.0215(8) 0.0032(6) 0.0046(6) 0.0008(6)
O16 0.0306(6) 0.0157(5) 0.0193(6) 0.0017(4) 0.0022(5) -0.0031(4)
C17 0.0299(9) 0.0178(8) 0.0223(9) -0.0004(7) 0.0038(7) -0.0035(7)
N18 0.0222(7) 0.0276(7) 0.0229(7) 0.0050(6) 0.0068(6) 0.0052(6)
O19 0.0452(8) 0.0337(7) 0.0264(7) 0.0115(5) 0.0117(6) -0.0009(6)
O20 0.0344(7) 0.0369(7) 0.0204(6) -0.0020(5) 0.0027(5) -0.0043(6)

loop_
_atom_type_symbol
_atom_type_description
_atom_type_scat_dispersion_real
_atom_type_scat_dispersion_imag
_atom_type_scat_source
C C 0.0033 0.0016 'International Tables Vol C Tables 4.2.6.8 and 6.1.1.4'
H H 0.0000 0.0000 'International Tables Vol C Tables 4.2.6.8 and 6.1.1.4'
N N 0.0061 0.0033 'International Tables Vol C Tables 4.2.6.8 and 6.1.1.4'
O O 0.0106 0.0060 'International Tables Vol C Tables 4.2.6.8 and 6.1.1.4'

loop_
_geom_angle_atom_site_label_1
_geom_angle_atom_site_label_2
_geom_angle_atom_site_label_3
_geom_angle
_geom_angle_site_symmetry_1
_geom_angle_site_symmetry_3
_geom_angle_publ_flag
N9 C1 C2 113.66(12) 2 . ?
O3 C2 C1 107.84(13) . . ?
C2 O3 C4 113.91(12) . . ?
O3 C4 C5 113.91(14) . . ?
O6 C5 C4 109.20(13) . . ?
C5 O6 C7 113.90(11) . . ?
O6 C7 C8 104.57(12) . . ?
N9 C8 C7 112.82(12) . . ?
C10 N9 C8 116.13(12) . . ?
C10 N9 C1 117.40(12) . 2 ?
C8 N9 C1 114.84(12) . 2 ?
N9 C10 C11 121.53(14) . . ?
N9 C10 C15 121.12(13) . . ?
C11 C10 C15 117.22(14) . . ?
C12 C11 C10 122.04(15) . . ?
C13 C12 C11 119.02(14) . . ?
C12 C13 C14 121.90(14) . . ?
C12 C13 N18 118.56(13) . . ?
C14 C13 N18 119.54(14) . . ?
C15 C14 C13 119.00(15) . . ?
O16 C15 C14 123.27(14) . . ?
O16 C15 C10 115.86(13) . . ?
C14 C15 C10 120.81(14) . . ?
C15 O16 C17 117.33(12) . . ?
O20 N18 O19 122.81(13) . . ?
O20 N18 C13 118.66(13) . . ?
O19 N18 C13 118.52(13) . . ?

loop_
_geom_bond_atom_site_label_1
_geom_bond_atom_site_label_2
_geom_bond_distance
_geom_bond_site_symmetry_2
_geom_bond_publ_flag
C1 N9 1.476(2) 2 ?
C1 C2 1.509(2) . ?
C2 O3 1.4251(19) . ?
O3 C4 1.4265(19) . ?
C4 C5 1.502(2) . ?
C5 O6 1.4152(19) . ?
O6 C7 1.4185(18) . ?
C7 C8 1.517(2) . ?
C8 N9 1.4598(19) . ?
N9 C10 1.3886(19) . ?
N9 C1 1.476(2) 2 ?
C10 C11 1.400(2) . ?
C10 C15 1.426(2) . ?
C11 C12 1.377(2) . ?
C12 C13 1.370(2) . ?
C13 C14 1.391(2) . ?
C13 N18 1.452(2) . ?
C14 C15 1.380(2) . ?
C15 O16 1.3643(17) . ?
O16 C17 1.4288(19) . ?
N18 O20 1.2297(17) . ?
N18 O19 1.2300(17) . ?
